data_4000681
loop_
_publ_author_name
'Hemali P. Rathnayake'
'Ali Cirpan'
'Paul M. Lahti'
'Frank E. Karasz'

_publ_section_title
;
 Optimizing LED Properties of 2,7-Bis(phenylethenyl)fluorenes
;
_journal_issue 2
_journal_name_full 'Chem. Mater.'
_journal_page_first 560
_journal_page_last 566
_journal_paper_doi 10.1021/cm052144o
_journal_volume 18
_journal_year 2006
_chemical_formula_moiety 'C39 H42 O6'
_chemical_formula_sum 'C39 H42 O6'
_chemical_formula_weight 606.73
_chemical_melting_point 215.2(3)
_chemical_name_common
;
2,7-Bis(3,4,5-trimethoxyphenylethenyl)-9,9-diethylfluorene 
;
_chemical_name_systematic
; 
 ? 
;
_space_group_IT_number 62
_symmetry_cell_setting orthorhombic
_symmetry_space_group_name_Hall '-P 2ac 2n'
_symmetry_space_group_name_H-M 'P n m a'
_atom_sites_solution_hydrogens geom
_atom_sites_solution_primary direct
_atom_sites_solution_secondary difmap
_audit_creation_method SHELXL-97
_cell_angle_alpha 90.00
_cell_angle_beta 90.00
_cell_angle_gamma 90.00
_cell_formula_units_Z 4
_cell_length_a 7.3474(2)
_cell_length_b 28.7742(9)
_cell_length_c 15.6631(4)
_cell_measurement_reflns_used 1793
_cell_measurement_temperature 293(2)
_cell_measurement_theta_max 19.98
_cell_measurement_theta_min 4.08
_cell_volume 3311.42(16)
_computing_structure_refinement 'SHELXL-97 (Sheldrick, 1997)'
_computing_structure_solution 'SHELXS-97 (Sheldrick, 1990)'
_diffrn_ambient_temperature 293(2)
_diffrn_measured_fraction_theta_full 0.983
_diffrn_measured_fraction_theta_max 0.983
_diffrn_measurement_device_type 'Nonius KappaCCD area detector'
_diffrn_radiation_monochromator graphite
_diffrn_radiation_source 'fine-focus sealed tube'
_diffrn_radiation_type MoK\a
_diffrn_radiation_wavelength 0.71073
_diffrn_reflns_av_R_equivalents 0.0485
_diffrn_reflns_av_sigmaI/netI 0.0489
_diffrn_reflns_limit_h_max 7
_diffrn_reflns_limit_h_min -7
_diffrn_reflns_limit_k_max 27
_diffrn_reflns_limit_k_min -27
_diffrn_reflns_limit_l_max 15
_diffrn_reflns_limit_l_min -14
_diffrn_reflns_number 2800
_diffrn_reflns_theta_full 19.96
_diffrn_reflns_theta_max 19.96
_diffrn_reflns_theta_min 4.17
_exptl_absorpt_coefficient_mu 0.081
_exptl_absorpt_correction_T_max 0.9960
_exptl_absorpt_correction_T_min 0.9607
_exptl_crystal_colour colorless
_exptl_crystal_density_diffrn 1.217
_exptl_crystal_density_method 'not measured'
_exptl_crystal_description needle
_exptl_crystal_F_000 1296
_exptl_crystal_size_max 0.50
_exptl_crystal_size_mid 0.05
_exptl_crystal_size_min 0.05
_refine_diff_density_max 0.357
_refine_diff_density_min -0.215
_refine_diff_density_rms 0.037
_refine_ls_extinction_method none
_refine_ls_goodness_of_fit_ref 1.094
_refine_ls_hydrogen_treatment mixed
_refine_ls_matrix_type full
_refine_ls_number_parameters 209
_refine_ls_number_reflns 1547
_refine_ls_number_restraints 0
_refine_ls_restrained_S_all 1.094
_refine_ls_R_factor_all 0.1025
_refine_ls_R_factor_gt 0.0713
_refine_ls_shift/su_max 0.000
_refine_ls_shift/su_mean 0.000
_refine_ls_structure_factor_coef Fsqd
_refine_ls_weighting_details 'calc w=1/[\s^2^(Fo^2^)+(0.0664P)^2^+4.0801P] where P=(Fo^2^+2Fc^2^)/3'
_refine_ls_weighting_scheme calc
_refine_ls_wR_factor_gt 0.1595
_refine_ls_wR_factor_ref 0.1754
_reflns_number_gt 1135
_reflns_number_total 1547
_reflns_threshold_expression >2sigma(I)
_cod_depositor_comments
;
The following automatic conversions were performed:
'_symmetry_cell_setting' value 'Orthorhombic' changed to 'orthorhombic'
according to '/home/saulius/struct/CIF-dictionaries/cif_core.dic'
dictionary named 'cif_core.dic' version 2.4.1 from 2010-06-29.

Automatic conversion script
Id: cif_fix_enum 1527 2010-12-29 10:47:43Z saulius 

The following automatic conversions were performed:

'_chemical_melting_point' value '215-215.5' was changed to '215.2(3)'
- the average value was taken and precision was estimated.

Automatic conversion script
Id: cif_fix_values 1646 2011-03-28 12:23:43Z adriana 
;
_cod_original_sg_symbol_H-M Pnma
_cod_database_code 4000681

loop_
_symmetry_equiv_pos_as_xyz
'x, y, z'
'-x+1/2, -y, z+1/2'
'x+1/2, -y+1/2, -z+1/2'
'-x, y+1/2, -z'
'-x, -y, -z'
'x-1/2, y, -z-1/2'
'-x-1/2, y-1/2, z-1/2'
'x, -y-1/2, z'

loop_
_atom_site_label
_atom_site_type_symbol
_atom_site_fract_x
_atom_site_fract_y
_atom_site_fract_z
_atom_site_U_iso_or_equiv
_atom_site_adp_type
_atom_site_occupancy
_atom_site_symmetry_multiplicity
_atom_site_calc_flag
_atom_site_refinement_flags
O1 O 0.1386(5) 0.39611(13) 0.8003(3) 0.0836(13) Uani 1 1 d .
O2 O 0.1021(5) 0.35720(13) 0.6465(3) 0.0835(13) Uani 1 1 d .
O3 O 0.1533(6) 0.40619(14) 0.5053(3) 0.0911(14) Uani 1 1 d .
C1 C 0.2147(7) 0.47069(19) 0.7394(4) 0.0677(16) Uani 1 1 d .
H1 H 0.2304 0.4840 0.7930 0.081 Uiso 1 1 calc R
C2 C 0.1682(7) 0.42423(19) 0.7316(4) 0.0626(16) Uani 1 1 d .
C3 C 0.1495(7) 0.40319(19) 0.6527(5) 0.0621(15) Uani 1 1 d .
C4 C 0.1729(7) 0.4298(2) 0.5802(4) 0.0631(15) Uani 1 1 d .
C5 C 0.2136(7) 0.47719(18) 0.5854(4) 0.0667(16) Uani 1 1 d .
H5 H 0.2246 0.4952 0.5363 0.080 Uiso 1 1 calc R
C6 C 0.2374(8) 0.49695(19) 0.6665(4) 0.0655(15) Uani 1 1 d .
C7 C 0.2833(8) 0.54755(19) 0.6753(4) 0.0684(16) Uani 1 1 d .
H7 H 0.3368 0.5565 0.7265 0.082 Uiso 1 1 calc R
C8 C 0.2563(7) 0.58060(19) 0.6189(4) 0.0632(16) Uani 1 1 d .
H8 H 0.2047 0.5716 0.5672 0.076 Uiso 1 1 calc R
C9 C 0.2987(7) 0.62993(16) 0.6284(4) 0.0546(14) Uani 1 1 d .
C10 C 0.2114(7) 0.66200(17) 0.5766(3) 0.0614(15) Uani 1 1 d .
H10 H 0.1311 0.6520 0.5345 0.074 Uiso 1 1 calc R
C11 C 0.2444(7) 0.70903(17) 0.5877(3) 0.0535(14) Uani 1 1 d .
C12 C 0.3659(7) 0.72430(16) 0.6498(3) 0.0496(13) Uani 1 1 d .
C13 C 0.4583(7) 0.69275(19) 0.7001(3) 0.0593(15) Uani 1 1 d .
H13 H 0.5420 0.7028 0.7406 0.071 Uiso 1 1 calc R
C14 C 0.4240(7) 0.64574(18) 0.6891(4) 0.0623(15) Uani 1 1 d .
H14 H 0.4855 0.6243 0.7228 0.075 Uiso 1 1 calc R
C15 C 0.1615(12) 0.7500 0.5405(6) 0.074(2) Uani 1 2 d S
C16 C 0.1629(9) 0.4149(2) 0.8837(4) 0.091(2) Uani 1 1 d .
H16A H 0.1361 0.3915 0.9255 0.136 Uiso 1 1 calc R
H16B H 0.0824 0.4409 0.8914 0.136 Uiso 1 1 calc R
H16C H 0.2866 0.4251 0.8903 0.136 Uiso 1 1 calc R
C17 C 0.2426(11) 0.3257(2) 0.6672(6) 0.133(3) Uani 1 1 d .
H17A H 0.1980 0.2945 0.6622 0.199 Uiso 1 1 calc R
H17B H 0.2826 0.3312 0.7246 0.199 Uiso 1 1 calc R
H17C H 0.3429 0.3301 0.6287 0.199 Uiso 1 1 calc R
C18 C 0.2183(10) 0.4260(3) 0.4299(5) 0.116(3) Uani 1 1 d .
H18A H 0.1962 0.4052 0.3831 0.173 Uiso 1 1 calc R
H18B H 0.3467 0.4315 0.4350 0.173 Uiso 1 1 calc R
H18C H 0.1567 0.4549 0.4197 0.173 Uiso 1 1 calc R
C19 C 0.186(3) 0.7500 0.4467(7) 0.153(6) Uani 1 2 d S
C20 C 0.364(2) 0.7500 0.4224(9) 0.161(6) Uani 1 2 d S
C21 C -0.016(3) 0.7500 0.5185(14) 0.098(6) Uiso 0.50 2 d SP
C22 C -0.0973(17) 0.7500 0.5821(8) 0.121(4) Uiso 1 2 d S
C22' C -0.182(3) 0.7143(7) 0.5446(14) 0.095(7) Uiso 0.30 1 d P

loop_
_atom_site_aniso_label
_atom_site_aniso_U_11
_atom_site_aniso_U_22
_atom_site_aniso_U_33
_atom_site_aniso_U_23
_atom_site_aniso_U_13
_atom_site_aniso_U_12
O1 0.096(3) 0.071(3) 0.083(3) 0.012(3) -0.007(3) -0.012(2)
O2 0.081(3) 0.055(3) 0.115(3) 0.002(2) -0.021(2) -0.012(2)
O3 0.114(4) 0.079(3) 0.081(3) -0.005(3) -0.008(3) -0.020(3)
C1 0.070(4) 0.068(4) 0.065(4) 0.001(4) 0.001(3) -0.002(3)
C2 0.058(4) 0.046(4) 0.084(5) 0.013(4) -0.002(3) -0.003(3)
C3 0.058(4) 0.044(4) 0.084(5) -0.008(4) -0.007(3) -0.004(3)
C4 0.056(4) 0.064(4) 0.069(4) -0.010(4) -0.006(3) -0.001(3)
C5 0.071(4) 0.052(4) 0.076(4) 0.003(4) -0.001(3) 0.005(3)
C6 0.062(4) 0.052(4) 0.082(5) -0.009(4) -0.002(3) 0.007(3)
C7 0.074(4) 0.060(4) 0.071(4) -0.009(3) 0.002(3) 0.000(3)
C8 0.066(4) 0.057(4) 0.066(4) 0.001(3) -0.001(3) 0.000(3)
C9 0.056(4) 0.040(3) 0.067(4) -0.005(3) 0.002(3) -0.001(3)
C10 0.071(4) 0.050(4) 0.063(4) -0.003(3) -0.008(3) -0.002(3)
C11 0.056(3) 0.055(4) 0.050(3) -0.001(3) -0.004(3) 0.006(3)
C12 0.046(3) 0.054(3) 0.049(3) 0.001(3) 0.003(3) 0.001(3)
C13 0.063(4) 0.057(4) 0.057(3) -0.001(3) -0.010(3) 0.001(3)
C14 0.065(4) 0.052(4) 0.071(4) 0.006(3) 0.001(3) 0.006(3)
C15 0.082(7) 0.066(5) 0.073(6) 0.000 -0.028(5) 0.000
C16 0.085(5) 0.102(5) 0.085(5) 0.016(4) -0.001(4) 0.000(4)
C17 0.124(6) 0.060(4) 0.214(9) -0.012(5) -0.059(6) 0.017(4)
C18 0.102(6) 0.146(7) 0.099(6) -0.031(6) 0.020(5) -0.014(5)
C19 0.27(2) 0.121(9) 0.064(9) 0.000 -0.020(10) 0.000
C20 0.135(12) 0.209(15) 0.139(12) 0.000 0.075(10) 0.000

loop_
_atom_type_symbol
_atom_type_description
_atom_type_scat_dispersion_real
_atom_type_scat_dispersion_imag
_atom_type_scat_source
C C 0.0033 0.0016 'International Tables Vol C Tables 4.2.6.8 and 6.1.1.4'
H H 0.0000 0.0000 'International Tables Vol C Tables 4.2.6.8 and 6.1.1.4'
O O 0.0106 0.0060 'International Tables Vol C Tables 4.2.6.8 and 6.1.1.4'

loop_
_geom_angle_atom_site_label_1
_geom_angle_atom_site_label_2
_geom_angle_atom_site_label_3
_geom_angle
_geom_angle_site_symmetry_1
_geom_angle_site_symmetry_3
C2 O1 C16 118.6(5) . .
C3 O2 C17 114.7(5) . .
C4 O3 C18 119.2(5) . .
C6 C1 C2 119.0(6) . .
O1 C2 C3 115.4(5) . .
O1 C2 C1 122.8(6) . .
C3 C2 C1 121.8(6) . .
O2 C3 C4 120.6(6) . .
O2 C3 C2 120.8(6) . .
C4 C3 C2 118.6(5) . .
O3 C4 C3 114.7(5) . .
O3 C4 C5 124.0(6) . .
C3 C4 C5 121.3(6) . .
C4 C5 C6 118.4(6) . .
C1 C6 C5 120.8(5) . .
C1 C6 C7 118.8(6) . .
C5 C6 C7 120.3(6) . .
C8 C7 C6 127.3(6) . .
C7 C8 C9 127.0(5) . .
C10 C9 C14 119.1(5) . .
C10 C9 C8 119.2(5) . .
C14 C9 C8 121.7(5) . .
C11 C10 C9 119.7(5) . .
C10 C11 C12 120.6(5) . .
C10 C11 C15 128.8(5) . .
C12 C11 C15 110.6(5) . .
C13 C12 C11 120.5(4) . .
C13 C12 C12 131.1(3) . 8_575
C11 C12 C12 108.4(3) . 8_575
C12 C13 C14 118.7(5) . .
C13 C14 C9 121.4(5) . .
C21 C15 C19 82.2(13) . .
C21 C15 C11 120.8(6) . 8_575
C19 C15 C11 115.8(6) . 8_575
C21 C15 C11 120.8(6) . .
C19 C15 C11 115.8(6) . .
C11 C15 C11 101.8(6) 8_575 .
C21 C15 C22 33.7(9) . .
C19 C15 C22 115.9(10) . .
C11 C15 C22 102.8(5) 8_575 .
C11 C15 C22 102.8(5) . .
C20 C19 C15 113.1(13) . .
C20 C19 C21 159.0(13) . .
C15 C19 C21 45.9(8) . .
C22 C21 C15 106.1(18) . .
C22 C21 C22' 53.6(11) . 8_575
C15 C21 C22' 130.7(13) . 8_575
C22 C21 C22' 53.6(11) . .
C15 C21 C22' 130.7(13) . .
C22' C21 C22' 77.3(18) 8_575 .
C22 C21 C19 158.1(19) . .
C15 C21 C19 51.9(9) . .
C22' C21 C19 137.7(11) 8_575 .
C22' C21 C19 137.7(11) . .
C21 C22 C22' 82.0(14) . 8_575
C21 C22 C22' 82.0(14) . .
C22' C22 C22' 100(2) 8_575 .
C21 C22 C15 40.1(12) . .
C22' C22 C15 107.2(12) 8_575 .
C22' C22 C15 107.2(12) . .
C22 C22' C21 44.4(10) . .

loop_
_geom_bond_atom_site_label_1
_geom_bond_atom_site_label_2
_geom_bond_distance
_geom_bond_site_symmetry_2
O1 C2 1.364(6) .
O1 C16 1.425(6) .
O2 C3 1.372(6) .
O2 C17 1.411(7) .
O3 C4 1.365(6) .
O3 C18 1.395(7) .
C1 C6 1.380(7) .
C1 C2 1.385(7) .
C2 C3 1.382(7) .
C3 C4 1.381(7) .
C4 C5 1.397(7) .
C5 C6 1.402(7) .
C6 C7 1.501(7) .
C7 C8 1.314(7) .
C8 C9 1.461(7) .
C9 C10 1.387(7) .
C9 C14 1.400(7) .
C10 C11 1.386(6) .
C11 C12 1.391(6) .
C11 C15 1.519(7) .
C12 C13 1.381(6) .
C12 C12 1.479(9) 8_575
C13 C14 1.387(7) .
C15 C21 1.35(2) .
C15 C19 1.480(13) .
C15 C11 1.519(7) 8_575
C15 C22 2.010(15) .
C19 C20 1.366(18) .
C19 C21 1.86(3) .
C21 C22 1.16(2) .
C21 C22' 1.65(3) 8_575
C21 C22' 1.65(3) .
C22 C22' 1.34(2) 8_575
C22 C22' 1.34(2) .
